data_2203940
loop_
_publ_author_name
'Zhang, Xin'
'Zhu, Hualing'
'Xu, Haizhen'
'Dong, Mei'

_publ_section_title
;<i>N</i>-[(3-Methyl-5-oxo-1-phenyl-4,5-dihydro-1<i>H</i>-pyrazol-4-ylidene)(phenyl)methyl]glycine
 ethyl ester
;
_journal_issue 7
_journal_name_full 'Acta Crystallographica Section E'
_journal_page_first o1157
_journal_page_last o1158
_journal_paper_doi 10.1107/S1600536804013212
_journal_volume 60
_journal_year 2004
_chemical_formula_iupac 'C21 H21 N3 O3'
_chemical_formula_moiety 'C21 H21 N3 O3'
_chemical_formula_sum 'C21 H21 N3 O3'
_chemical_formula_weight 363.41
_chemical_name_systematic
;
N-[(3-Methyl-5-oxo-1-phenyl-4,5-dihydro-1H-pyrazol-4-
ylidene)(phenyl)methyl]glycine ethyl ester
;
_space_group_IT_number 2
_symmetry_cell_setting triclinic
_symmetry_space_group_name_Hall '-P 1'
_symmetry_space_group_name_H-M 'P -1'
_atom_sites_solution_hydrogens geom
_atom_sites_solution_primary direct
_atom_sites_solution_secondary difmap
_audit_creation_method SHELXL-97
_cell_angle_alpha 100.386(5)
_cell_angle_beta 92.652(5)
_cell_angle_gamma 106.543(5)
_cell_formula_units_Z 2
_cell_length_a 9.268(3)
_cell_length_b 9.985(3)
_cell_length_c 11.193(4)
_cell_measurement_reflns_used 905
_cell_measurement_temperature 293(2)
_cell_measurement_theta_max 24.09
_cell_measurement_theta_min 3.12
_cell_volume 971.4(6)
_computing_cell_refinement SMART
_computing_data_collection 'SMART (Bruker, 1998)'
_computing_data_reduction 'SAINT (Bruker,1999) '
_computing_molecular_graphics 'ORTEP-3 for Windows (Farrugia, 1997)'
_computing_publication_material 'WinGX (Farrugia, 1997)'
_computing_structure_refinement 'SHELXL97 (Sheldrick, 1997)'
_computing_structure_solution 'SHELXS97 (Sheldrick, 1997)'
_diffrn_ambient_temperature 293(2)
_diffrn_detector_area_resol_mean 0
_diffrn_measured_fraction_theta_full 0.990
_diffrn_measured_fraction_theta_max 0.990
_diffrn_measurement_device_type 'Bruker SMART CCD area-detector'
_diffrn_measurement_method '\f and \w'
_diffrn_radiation_monochromator graphite
_diffrn_radiation_source 'fine-focus sealed tube'
_diffrn_radiation_type MoK\a
_diffrn_radiation_wavelength 0.71073
_diffrn_reflns_av_R_equivalents 0.0260
_diffrn_reflns_av_sigmaI/netI 0.0400
_diffrn_reflns_limit_h_max 11
_diffrn_reflns_limit_h_min -11
_diffrn_reflns_limit_k_max 12
_diffrn_reflns_limit_k_min -12
_diffrn_reflns_limit_l_max 14
_diffrn_reflns_limit_l_min -14
_diffrn_reflns_number 8043
_diffrn_reflns_theta_full 26.42
_diffrn_reflns_theta_max 26.42
_diffrn_reflns_theta_min 1.86
_diffrn_standards_decay_% 0
_diffrn_standards_interval_count 0
_diffrn_standards_interval_time 0
_diffrn_standards_number 0
_exptl_absorpt_coefficient_mu 0.085
_exptl_absorpt_correction_type none
_exptl_crystal_colour 'pale yellow'
_exptl_crystal_density_diffrn 1.242
_exptl_crystal_density_method 'not measured'
_exptl_crystal_description block
_exptl_crystal_F_000 384
_exptl_crystal_size_max 0.40
_exptl_crystal_size_mid 0.20
_exptl_crystal_size_min 0.15
_refine_diff_density_max 0.177
_refine_diff_density_min -0.194
_refine_ls_extinction_method none
_refine_ls_goodness_of_fit_ref 1.011
_refine_ls_hydrogen_treatment mixed
_refine_ls_matrix_type full
_refine_ls_number_parameters 318
_refine_ls_number_reflns 3957
_refine_ls_number_restraints 0
_refine_ls_restrained_S_all 1.011
_refine_ls_R_factor_all 0.0845
_refine_ls_R_factor_gt 0.0498
_refine_ls_shift/su_max 0.001
_refine_ls_shift/su_mean 0.000
_refine_ls_structure_factor_coef Fsqd
_refine_ls_weighting_details 'calc w = 1/[\s^2^(Fo^2^)+(0.0556P)^2^+0.1991P] where P = (Fo^2^+2Fc^2^)/3'
_refine_ls_weighting_scheme calc
_refine_ls_wR_factor_gt 0.1133
_refine_ls_wR_factor_ref 0.1309
_reflns_number_gt 2551
_reflns_number_total 3957
_reflns_threshold_expression I>2\s(I)
_cod_data_source_file rn6015.cif
_cod_data_source_block I
_cod_database_code 2203940
_cod_database_fobs_code 2203940

loop_
_symmetry_equiv_pos_as_xyz
'x, y, z'
'-x, -y, -z'

loop_
_atom_site_label
_atom_site_fract_x
_atom_site_fract_y
_atom_site_fract_z
_atom_site_U_iso_or_equiv
_atom_site_adp_type
_atom_site_calc_flag
_atom_site_refinement_flags
_atom_site_occupancy
_atom_site_type_symbol
N1 0.06014(18) -0.23631(18) 0.31920(14) 0.0554(4) Uani d . 1 N
N2 -0.06109(19) -0.24993(19) 0.39170(15) 0.0612(5) Uani d . 1 N
N3 0.01170(19) 0.09473(18) 0.16188(15) 0.0547(4) Uani d . 1 N
H3 0.097(2) 0.064(2) 0.1516(18) 0.070(6) Uiso d . 1 H
O1 0.16735(14) -0.09293(15) 0.18269(12) 0.0598(4) Uani d . 1 O
O2 0.24614(18) 0.21423(18) 0.04764(15) 0.0780(5) Uani d . 1 O
O3 0.13754(17) 0.37183(16) -0.00363(15) 0.0734(4) Uani d . 1 O
C1 0.0713(2) -0.1292(2) 0.25479(17) 0.0496(5) Uani d . 1 C
C2 -0.1259(2) -0.1539(2) 0.37252(17) 0.0547(5) Uani d . 1 C
C3 -0.05131(19) -0.0730(2) 0.28740(16) 0.0483(4) Uani d . 1 C
C4 -0.08256(19) 0.0338(2) 0.23553(16) 0.0463(4) Uani d . 1 C
C5 0.1494(2) -0.3304(2) 0.31924(17) 0.0551(5) Uani d . 1 C
C6 0.2898(3) -0.2996(3) 0.2760(2) 0.0705(6) Uani d . 1 C
H6 0.329(3) -0.216(3) 0.241(2) 0.081(7) Uiso d . 1 H
C7 0.3760(3) -0.3926(3) 0.2797(3) 0.0812(7) Uani d . 1 C
H7 0.474(3) -0.367(3) 0.247(2) 0.090(8) Uiso d . 1 H
C8 0.3239(4) -0.5129(3) 0.3280(2) 0.0825(8) Uani d . 1 C
H8 0.391(3) -0.573(3) 0.333(2) 0.093(8) Uiso d . 1 H
C9 0.1848(3) -0.5423(3) 0.3713(2) 0.0776(7) Uani d . 1 C
H9 0.143(3) -0.626(3) 0.407(2) 0.100(9) Uiso d . 1 H
C10 0.0961(3) -0.4527(2) 0.3661(2) 0.0637(6) Uani d . 1 C
H10 -0.005(3) -0.473(2) 0.396(2) 0.079(7) Uiso d . 1 H
C11 -0.2551(3) -0.1378(4) 0.4432(3) 0.0733(7) Uani d . 1 C
H11A -0.292(3) -0.221(3) 0.482(3) 0.114(10) Uiso d . 1 H
H11B -0.337(3) -0.137(3) 0.393(2) 0.094(9) Uiso d . 1 H
H11C -0.222(4) -0.044(4) 0.500(3) 0.131(12) Uiso d . 1 H
C12 -0.2213(2) 0.0791(2) 0.25398(16) 0.0467(4) Uani d . 1 C
C13 -0.3460(2) 0.0181(2) 0.16782(19) 0.0576(5) Uani d . 1 C
H13 -0.343(2) -0.054(2) 0.096(2) 0.075(7) Uiso d . 1 H
C14 -0.4766(2) 0.0561(3) 0.1834(2) 0.0630(6) Uani d . 1 C
H14 -0.564(3) 0.011(3) 0.125(2) 0.091(8) Uiso d . 1 H
C15 -0.4837(3) 0.1538(3) 0.2843(2) 0.0655(6) Uani d . 1 C
H15 -0.574(3) 0.179(2) 0.2963(19) 0.077(7) Uiso d . 1 H
C16 -0.3606(3) 0.2157(3) 0.3689(2) 0.0749(7) Uani d . 1 C
H16 -0.363(3) 0.286(3) 0.441(2) 0.105(9) Uiso d . 1 H
C17 -0.2285(3) 0.1790(2) 0.3544(2) 0.0643(6) Uani d . 1 C
H17 -0.143(3) 0.222(2) 0.414(2) 0.082(7) Uiso d . 1 H
C18 -0.0026(2) 0.2076(3) 0.1015(2) 0.0572(5) Uani d . 1 C
H18A -0.020(2) 0.288(3) 0.159(2) 0.080(7) Uiso d . 1 H
H18B -0.085(3) 0.175(2) 0.039(2) 0.083(7) Uiso d . 1 H
C19 0.1419(2) 0.2628(2) 0.04627(18) 0.0576(5) Uani d . 1 C
C20 0.2720(4) 0.4334(4) -0.0612(4) 0.0942(9) Uani d . 1 C
H20A 0.366(4) 0.473(4) 0.011(3) 0.158(14) Uiso d . 1 H
H20B 0.275(4) 0.371(4) -0.142(4) 0.167(16) Uiso d . 1 H
C21 0.2581(4) 0.5622(4) -0.0951(4) 0.1380(14) Uani d . 1 C
H21A 0.1715 0.5392 -0.1539 0.207 Uiso calc R 1 H
H21B 0.3475 0.6070 -0.1299 0.207 Uiso calc R 1 H
H21C 0.2458 0.6262 -0.0239 0.207 Uiso calc R 1 H

loop_
_atom_site_aniso_label
_atom_site_aniso_U_11
_atom_site_aniso_U_22
_atom_site_aniso_U_33
_atom_site_aniso_U_12
_atom_site_aniso_U_13
_atom_site_aniso_U_23
N1 0.0533(10) 0.0642(11) 0.0581(10) 0.0276(8) 0.0128(8) 0.0188(8)
N2 0.0577(10) 0.0723(12) 0.0621(10) 0.0264(9) 0.0163(8) 0.0217(9)
N3 0.0477(10) 0.0655(11) 0.0618(10) 0.0287(8) 0.0134(8) 0.0192(8)
O1 0.0480(8) 0.0742(9) 0.0682(9) 0.0277(7) 0.0160(7) 0.0245(7)
O2 0.0671(10) 0.0881(11) 0.0972(12) 0.0419(9) 0.0329(9) 0.0295(9)
O3 0.0653(10) 0.0745(10) 0.0903(11) 0.0238(8) 0.0179(8) 0.0343(9)
C1 0.0412(10) 0.0581(12) 0.0504(11) 0.0172(9) 0.0025(9) 0.0103(9)
C2 0.0475(11) 0.0667(13) 0.0539(11) 0.0217(10) 0.0073(9) 0.0142(10)
C3 0.0401(10) 0.0575(11) 0.0490(10) 0.0187(9) 0.0039(8) 0.0085(9)
C4 0.0396(10) 0.0536(11) 0.0431(10) 0.0150(8) 0.0022(8) 0.0021(8)
C5 0.0587(12) 0.0589(12) 0.0513(11) 0.0275(10) 0.0011(9) 0.0050(9)
C6 0.0671(15) 0.0726(16) 0.0840(16) 0.0361(13) 0.0171(12) 0.0199(13)
C7 0.0741(17) 0.0885(19) 0.0925(18) 0.0456(15) 0.0161(14) 0.0110(15)
C8 0.100(2) 0.0697(17) 0.0884(18) 0.0518(16) -0.0021(15) 0.0033(14)
C9 0.093(2) 0.0608(15) 0.0850(17) 0.0359(14) 0.0010(14) 0.0125(13)
C10 0.0712(15) 0.0602(13) 0.0621(13) 0.0247(11) 0.0032(11) 0.0106(11)
C11 0.0613(15) 0.094(2) 0.0798(17) 0.0354(14) 0.0264(13) 0.0327(16)
C12 0.0426(10) 0.0551(11) 0.0460(10) 0.0196(8) 0.0065(8) 0.0107(9)
C13 0.0473(11) 0.0711(14) 0.0532(12) 0.0227(10) 0.0030(9) 0.0019(10)
C14 0.0431(11) 0.0846(16) 0.0630(13) 0.0235(11) 0.0037(10) 0.0124(12)
C15 0.0514(13) 0.0799(16) 0.0785(15) 0.0359(12) 0.0205(11) 0.0197(13)
C16 0.0715(16) 0.0842(17) 0.0712(15) 0.0390(13) 0.0139(13) -0.0064(13)
C17 0.0581(13) 0.0756(15) 0.0560(12) 0.0279(11) -0.0008(10) -0.0059(11)
C18 0.0541(12) 0.0682(14) 0.0576(12) 0.0274(11) 0.0110(10) 0.0174(11)
C19 0.0601(13) 0.0598(13) 0.0549(12) 0.0214(11) 0.0079(10) 0.0108(10)
C20 0.084(2) 0.092(2) 0.115(3) 0.0183(16) 0.0360(19) 0.049(2)
C21 0.140(3) 0.124(3) 0.178(4) 0.041(2) 0.045(3) 0.093(3)

loop_
_atom_type_symbol
_atom_type_description
_atom_type_scat_dispersion_real
_atom_type_scat_dispersion_imag
_atom_type_scat_source
C C 0.0033 0.0016 'International Tables Vol C Tables 4.2.6.8 and 6.1.1.4'
H H 0.0000 0.0000 'International Tables Vol C Tables 4.2.6.8 and 6.1.1.4'
N N 0.0061 0.0033 'International Tables Vol C Tables 4.2.6.8 and 6.1.1.4'
O O 0.0106 0.0060 'International Tables Vol C Tables 4.2.6.8 and 6.1.1.4'

loop_
_geom_angle_atom_site_label_1
_geom_angle_atom_site_label_2
_geom_angle_atom_site_label_3
_geom_angle
C1 N1 N2 111.69(15)
C1 N1 C5 129.40(16)
N2 N1 C5 118.90(16)
C2 N2 N1 106.39(15)
C4 N3 C18 126.22(16)
C4 N3 H3 116.1(13)
C18 N3 H3 117.6(13)
C19 O3 C20 115.20(19)
O1 C1 N1 126.11(17)
O1 C1 C3 128.88(17)
N1 C1 C3 105.01(16)
N2 C2 C3 111.53(16)
N2 C2 C11 118.61(19)
C3 C2 C11 129.76(19)
C4 C3 C2 132.28(17)
C4 C3 C1 122.28(17)
C2 C3 C1 105.38(16)
N3 C4 C3 118.94(16)
N3 C4 C12 117.76(16)
C3 C4 C12 123.23(16)
C6 C5 C10 119.9(2)
C6 C5 N1 120.74(19)
C10 C5 N1 119.38(19)
C5 C6 C7 119.3(2)
C5 C6 H6 121.7(14)
C7 C6 H6 119.0(14)
C8 C7 C6 120.7(3)
C8 C7 H7 122.8(14)
C6 C7 H7 116.5(15)
C9 C8 C7 119.6(2)
C9 C8 H8 122.3(14)
C7 C8 H8 118.0(14)
C8 C9 C10 120.5(3)
C8 C9 H9 122.5(15)
C10 C9 H9 116.9(16)
C9 C10 C5 119.9(2)
C9 C10 H10 121.7(13)
C5 C10 H10 118.3(13)
C2 C11 H11A 109.6(16)
C2 C11 H11B 112.3(16)
H11A C11 H11B 105(2)
C2 C11 H11C 108.2(18)
H11A C11 H11C 115(2)
H11B C11 H11C 106(2)
C17 C12 C13 119.56(17)
C17 C12 C4 121.74(17)
C13 C12 C4 118.70(16)
C14 C13 C12 120.0(2)
C14 C13 H13 119.4(13)
C12 C13 H13 120.6(13)
C15 C14 C13 120.1(2)
C15 C14 H14 120.4(14)
C13 C14 H14 119.4(14)
C16 C15 C14 120.2(2)
C16 C15 H15 119.4(13)
C14 C15 H15 120.4(13)
C15 C16 C17 120.4(2)
C15 C16 H16 121.6(16)
C17 C16 H16 118.0(16)
C12 C17 C16 119.7(2)
C12 C17 H17 120.3(14)
C16 C17 H17 120.0(14)
N3 C18 C19 108.35(17)
N3 C18 H18A 112.1(13)
C19 C18 H18A 108.5(13)
N3 C18 H18B 111.6(14)
C19 C18 H18B 109.6(14)
H18A C18 H18B 106.6(18)
O2 C19 O3 125.0(2)
O2 C19 C18 124.5(2)
O3 C19 C18 110.47(18)
C21 C20 O3 108.0(3)
C21 C20 H20A 102.9(19)
O3 C20 H20A 106.3(18)
C21 C20 H20B 103(2)
O3 C20 H20B 111(2)
H20A C20 H20B 124(3)
C20 C21 H21A 109.5
C20 C21 H21B 109.5
H21A C21 H21B 109.5
C20 C21 H21C 109.5
H21A C21 H21C 109.5
H21B C21 H21C 109.5

loop_
_geom_bond_atom_site_label_1
_geom_bond_atom_site_label_2
_geom_bond_distance
N1 C1 1.377(2)
N1 N2 1.406(2)
N1 C5 1.417(2)
N2 C2 1.310(2)
N3 C4 1.326(2)
N3 C18 1.447(3)
N3 H3 0.93(2)
O1 C1 1.250(2)
O2 C19 1.199(2)
O3 C19 1.319(2)
O3 C20 1.459(3)
C1 C3 1.437(2)
C2 C3 1.435(3)
C2 C11 1.495(3)
C3 C4 1.393(3)
C4 C12 1.491(2)
C5 C6 1.381(3)
C5 C10 1.387(3)
C6 C7 1.391(3)
C6 H6 0.96(2)
C7 C8 1.377(4)
C7 H7 0.98(2)
C8 C9 1.370(4)
C8 H8 0.98(3)
C9 C10 1.382(3)
C9 H9 0.98(3)
C10 H10 0.99(2)
C11 H11A 0.99(3)
C11 H11B 0.93(3)
C11 H11C 0.99(3)
C12 C17 1.380(3)
C12 C13 1.386(3)
C13 C14 1.378(3)
C13 H13 0.98(2)
C14 C15 1.370(3)
C14 H14 0.96(3)
C15 C16 1.367(3)
C15 H15 0.95(2)
C16 C17 1.383(3)
C16 H16 0.98(3)
C17 H17 0.95(2)
C18 C19 1.503(3)
C18 H18A 0.99(2)
C18 H18B 0.95(2)
C20 C21 1.442(4)
C20 H20A 1.09(4)
C20 H20B 1.01(4)
C21 H21A 0.9600
C21 H21B 0.9600
C21 H21C 0.9600

loop_
_geom_hbond_atom_site_label_D
_geom_hbond_atom_site_label_H
_geom_hbond_atom_site_label_A
_geom_hbond_site_symmetry_A
_geom_hbond_distance_DH
_geom_hbond_distance_HA
_geom_hbond_distance_DA
_geom_hbond_angle_DHA
N3 H3 O1 . 0.93(2) 1.94(2) 2.704(2) 137.9(18)
N3 H3 O2 . 0.93(2) 2.26(2) 2.666(2) 105.9(15)
C6 H6 O1 . 0.96(2) 2.33(2) 2.939(3) 120.3(17)
C18 H18B O1 2 0.95(2) 2.48(2) 3.317(3) 146.5(18)

loop_
_geom_torsion_atom_site_label_1
_geom_torsion_atom_site_label_2
_geom_torsion_atom_site_label_3
_geom_torsion_atom_site_label_4
_geom_torsion
C1 N1 N2 C2 0.5(2)
C5 N1 N2 C2 -178.42(17)
N2 N1 C1 O1 -179.70(17)
C5 N1 C1 O1 -0.9(3)
N2 N1 C1 C3 -0.7(2)
C5 N1 C1 C3 178.06(18)
N1 N2 C2 C3 -0.1(2)
N1 N2 C2 C11 -176.8(2)
N2 C2 C3 C4 176.6(2)
C11 C2 C3 C4 -7.0(4)
N2 C2 C3 C1 -0.4(2)
C11 C2 C3 C1 175.9(2)
O1 C1 C3 C4 2.2(3)
N1 C1 C3 C4 -176.74(17)
O1 C1 C3 C2 179.58(19)
N1 C1 C3 C2 0.6(2)
C18 N3 C4 C3 -179.37(19)
C18 N3 C4 C12 3.4(3)
C2 C3 C4 N3 177.21(19)
C1 C3 C4 N3 -6.2(3)
C2 C3 C4 C12 -5.7(3)
C1 C3 C4 C12 170.90(17)
C1 N1 C5 C6 18.0(3)
N2 N1 C5 C6 -163.33(19)
C1 N1 C5 C10 -163.62(19)
N2 N1 C5 C10 15.1(3)
C10 C5 C6 C7 0.2(3)
N1 C5 C6 C7 178.6(2)
C5 C6 C7 C8 -1.2(4)
C6 C7 C8 C9 0.9(4)
C7 C8 C9 C10 0.5(4)
C8 C9 C10 C5 -1.5(4)
C6 C5 C10 C9 1.1(3)
N1 C5 C10 C9 -177.33(19)
N3 C4 C12 C17 -97.9(2)
C3 C4 C12 C17 85.0(2)
N3 C4 C12 C13 82.5(2)
C3 C4 C12 C13 -94.7(2)
C17 C12 C13 C14 -0.7(3)
C4 C12 C13 C14 178.95(19)
C12 C13 C14 C15 -0.3(3)
C13 C14 C15 C16 1.0(4)
C14 C15 C16 C17 -0.8(4)
C13 C12 C17 C16 0.9(3)
C4 C12 C17 C16 -178.8(2)
C15 C16 C17 C12 -0.1(4)
C4 N3 C18 C19 169.71(18)
C20 O3 C19 O2 0.5(3)
C20 O3 C19 C18 -179.5(2)
N3 C18 C19 O2 3.7(3)
N3 C18 C19 O3 -176.25(18)
C19 O3 C20 C21 -171.9(3)

loop_
_cod_related_entry_id
_cod_related_entry_database
_cod_related_entry_code
1 ChemSpider 21174156
